data_7202757
loop_
_publ_author_name
'Bromley, Stefan T.'

_publ_section_title
;
 A computational study into the viability of new molecular materials
 polymorphs based on fully-coordinated inorganic nanoclusters
;
_journal_issue 6
_journal_name_full CrystEngComm
_journal_page_first 463
_journal_paper_doi 10.1039/b701689a
_journal_volume 9
_journal_year 2007
_space_group_crystal_system triclinic
_space_group_IT_number 1
_space_group_name_Hall 'P 1'
_space_group_name_H-M_alt 'P 1'
_audit_creation_date 'Wed Feb 21 18:26:39 2007'
_audit_creation_method 'generated by GDIS v0.87'
_cell_angle_alpha 90.00
_cell_angle_beta 90.00
_cell_angle_gamma 90.00
_cell_length_a 14.4859
_cell_length_b 10.0372
_cell_length_c 43.0025
_cell_volume 6252.472
_cod_data_source_file b701689a.txt
_cod_data_source_block block_1
_cod_struct_determination_method theoretical
_cod_database_code 7202757

loop_
_space_group_symop_id
_space_group_symop_operation_xyz
1 x,y,z

loop_
_atom_site_label
_atom_site_fract_x
_atom_site_fract_y
_atom_site_fract_z
Si -0.0622 0.6863 0.7735
Si 0.5622 0.3137 0.2735
Si 0.4378 0.8137 0.2265
Si 1.0622 0.1863 0.7265
Si 1.0622 0.3137 0.2265
Si 0.4378 0.6863 0.7265
Si 0.5622 0.1863 0.7735
Si -0.0622 0.8137 0.2735
Si -0.1856 0.5935 0.8011
Si 0.6856 0.4065 0.3011
Si 0.3144 0.9065 0.1989
Si 1.1856 0.0935 0.6989
Si 1.1856 0.4065 0.1989
Si 0.3144 0.5935 0.6989
Si 0.6856 0.0935 0.8011
Si -0.1856 0.9065 0.3011
Si -0.1664 0.5801 0.9465
Si 0.6664 0.4198 0.4465
Si 0.3336 0.9198 0.0535
Si 1.1664 0.0801 0.5535
Si 1.1664 0.4199 0.0535
Si 0.3336 0.5802 0.5535
Si 0.6664 0.0802 0.9465
Si -0.1664 0.9199 0.4465
Si -0.2473 0.5204 0.9016
Si 0.7473 0.4795 0.4016
Si 0.2527 0.9795 0.0984
Si 1.2473 0.0204 0.5984
Si 1.2473 0.4796 0.0984
Si 0.2527 0.5205 0.5984
Si 0.7473 0.0205 0.9016
Si -0.2473 0.9796 0.4016
Si -0.0385 0.6718 0.9717
Si 0.5385 0.3282 0.4717
Si 0.4615 0.8282 0.0283
Si 1.0385 0.1718 0.5283
Si 1.0385 0.3282 0.0283
Si 0.4615 0.6718 0.5283
Si 0.5385 0.1718 0.9717
Si -0.0385 0.8282 0.4717
Si 0.0838 0.7855 0.7725
Si 0.4162 0.2145 0.2725
Si 0.5838 0.7145 0.2275
Si 0.9162 0.2855 0.7275
Si 0.9162 0.2145 0.2275
Si 0.5838 0.7855 0.7275
Si 0.4162 0.2855 0.7725
Si 0.0838 0.7145 0.2725
Si 0.1058 0.7763 0.9706
Si 0.3942 0.2237 0.4706
Si 0.6058 0.7237 0.0294
Si 0.8942 0.2763 0.5294
Si 0.8942 0.2237 0.0294
Si 0.6058 0.7763 0.5294
Si 0.3942 0.2763 0.9706
Si 0.1058 0.7237 0.4706
Si -0.2546 0.5261 0.8476
Si 0.7545 0.4739 0.3476
Si 0.2455 0.9739 0.1524
Si 1.2545 0.0261 0.6524
Si 1.2546 0.4739 0.1524
Si 0.2454 0.5261 0.6524
Si 0.7545 0.0261 0.8476
Si -0.2545 0.9739 0.3476
Si 0.2153 0.8713 0.7973
Si 0.2847 0.1287 0.2973
Si 0.7154 0.6287 0.2027
Si 0.7847 0.3713 0.7027
Si 0.7847 0.1287 0.2027
Si 0.7153 0.8713 0.7027
Si 0.2846 0.3713 0.7973
Si 0.2153 0.6287 0.2973
Si 0.2981 0.9222 0.8423
Si 0.2019 0.0778 0.3423
Si 0.7981 0.5778 0.1577
Si 0.7019 0.4222 0.6577
Si 0.7019 0.0778 0.1577
Si 0.7981 0.9222 0.6577
Si 0.2019 0.4222 0.8423
Si 0.2981 0.5778 0.3423
Si 0.3033 0.9201 0.8964
Si 0.1967 0.0798 0.3964
Si 0.8033 0.5799 0.1036
Si 0.6967 0.4201 0.6036
Si 0.6967 0.0799 0.1036
Si 0.8033 0.9202 0.6036
Si 0.1967 0.4201 0.8964
Si 0.3033 0.5799 0.3964
Si 0.2304 0.8664 0.9431
Si 0.2696 0.1336 0.4431
Si 0.7304 0.6336 0.0569
Si 0.7696 0.3664 0.5569
Si 0.7696 0.1336 0.0569
Si 0.7304 0.8664 0.5569
Si 0.2696 0.3664 0.9431
Si 0.2304 0.6336 0.4431
O -0.2341 0.4500 0.9370
O 0.7341 0.5499 0.4370
O 0.2659 1.0499 0.0630
O 1.2341 -0.0500 0.5630
O 1.2341 0.5500 0.0630
O 0.2659 0.4501 0.5630
O 0.7341 -0.0499 0.9370
O -0.2341 1.0500 0.4370
O -0.2055 0.6639 0.9158
O 0.7055 0.3360 0.4158
O 0.2945 0.8360 0.0842
O 1.2055 0.1639 0.5842
O 1.2055 0.3361 0.0842
O 0.2945 0.6640 0.5842
O 0.7055 0.1640 0.9158
O -0.2055 0.8361 0.4158
O -0.1523 0.6685 0.9797
O 0.6523 0.3315 0.4797
O 0.3477 0.8315 0.0203
O 1.1523 0.1685 0.5203
O 1.1523 0.3315 0.0203
O 0.3477 0.6685 0.5203
O 0.6523 0.1685 0.9797
O -0.1523 0.8315 0.4797
O -0.0527 0.5530 0.9451
O 0.5527 0.4470 0.4451
O 0.4473 0.9470 0.0549
O 1.0527 0.0531 0.5549
O 1.0527 0.4470 0.0549
O 0.4473 0.5531 0.5549
O 0.5527 0.0530 0.9451
O -0.0527 0.9469 0.4451
O 0.0013 0.8148 0.9571
O 0.4987 0.1852 0.4571
O 0.5013 0.6852 0.0429
O 0.9987 0.3148 0.5429
O 0.9987 0.1852 0.0429
O 0.5013 0.8148 0.5429
O 0.4987 0.3148 0.9571
O 0.0013 0.6852 0.4571
O 0.0581 0.6577 0.9935
O 0.4419 0.3423 0.4935
O 0.5581 0.8423 0.0065
O 0.9419 0.1577 0.5065
O 0.9419 0.3423 0.0065
O 0.5581 0.6577 0.5065
O 0.4419 0.1577 0.9935
O 0.0581 0.8423 0.4935
O 0.1795 0.7161 0.9444
O 0.3205 0.2838 0.4444
O 0.6795 0.7839 0.0556
O 0.8205 0.2162 0.5556
O 0.8205 0.2839 0.0556
O 0.6795 0.7162 0.5556
O 0.3205 0.2161 0.9444
O 0.1795 0.7838 0.4444
O 0.1754 0.9080 0.9765
O 0.3246 0.0920 0.4765
O 0.6754 0.5920 0.0235
O 0.8246 0.4080 0.5235
O 0.8246 0.0920 0.0235
O 0.6754 0.9080 0.5235
O 0.3246 0.4080 0.9765
O 0.1754 0.5920 0.4765
O 0.1633 0.7222 0.7965
O 0.3367 0.2778 0.2965
O 0.6633 0.7778 0.2035
O 0.8367 0.2222 0.7035
O 0.8367 0.2778 0.2035
O 0.6633 0.7222 0.7035
O 0.3367 0.2222 0.7965
O 0.1633 0.7778 0.2965
O 0.1534 0.9169 0.7655
O 0.3466 0.0831 0.2655
O 0.6534 0.5831 0.2345
O 0.8466 0.4169 0.7345
O 0.8466 0.0831 0.2345
O 0.6534 0.9169 0.7345
O 0.3466 0.4169 0.7655
O 0.1534 0.5831 0.2655
O -0.0162 0.8226 0.7896
O 0.5162 0.1775 0.2896
O 0.4838 0.6775 0.2104
O 1.0162 0.3226 0.7104
O 1.0162 0.1775 0.2104
O 0.4838 0.8225 0.7104
O 0.5162 0.3225 0.7896
O -0.0162 0.6774 0.2896
O 0.0295 0.6750 0.7494
O 0.4705 0.3250 0.2494
O 0.5295 0.8250 0.2506
O 0.9705 0.1750 0.7506
O 0.9705 0.3250 0.2506
O 0.5295 0.6750 0.7506
O 0.4705 0.1750 0.7494
O 0.0295 0.8250 0.2494
O -0.2143 0.6713 0.8339
O 0.7143 0.3287 0.3339
O 0.2857 0.8287 0.1661
O 1.2143 0.1713 0.6661
O 1.2143 0.3287 0.1661
O 0.2857 0.6713 0.6661
O 0.7143 0.1713 0.8339
O -0.2143 0.8287 0.3339
O -0.2527 0.4635 0.8112
O 0.7527 0.5365 0.3113
O 0.2473 1.0365 0.1887
O 1.2527 -0.0365 0.6888
O 1.2527 0.5365 0.1888
O 0.2473 0.4635 0.6888
O 0.7527 -0.0365 0.8113
O -0.2527 1.0365 0.3112
O -0.1779 0.6922 0.7693
O 0.6779 0.3078 0.2693
O 0.3221 0.8078 0.2307
O 1.1779 0.1922 0.7307
O 1.1779 0.3078 0.2307
O 0.3221 0.6922 0.7307
O 0.6779 0.1922 0.7693
O -0.1779 0.8078 0.2693
O -0.0731 0.5591 0.7982
O 0.5730 0.4409 0.2982
O 0.4270 0.9409 0.2018
O 1.0730 0.0591 0.7018
O 1.0730 0.4409 0.2018
O 0.4270 0.5591 0.7018
O 0.5730 0.0591 0.7982
O -0.0730 0.9409 0.2982
O -0.3340 0.5439 0.8760
O 0.8340 0.4561 0.3760
O 0.1660 0.9561 0.1240
O 1.3340 0.0439 0.6240
O 1.3340 0.4561 0.1240
O 0.1660 0.5439 0.6240
O 0.8340 0.0439 0.8760
O -0.3340 0.9561 0.3760
O -0.1819 0.4574 0.8732
O 0.6819 0.5426 0.3732
O 0.3181 1.0426 0.1268
O 1.1819 -0.0426 0.6268
O 1.1819 0.5426 0.1268
O 0.3181 0.4574 0.6268
O 0.6819 -0.0426 0.8732
O -0.1819 1.0426 0.3732
O 0.1929 0.9602 0.8289
O 0.3071 0.0398 0.3289
O 0.6929 0.5398 0.1711
O 0.8071 0.4602 0.6711
O 0.8071 0.0398 0.1711
O 0.6929 0.9602 0.6711
O 0.3071 0.4602 0.8289
O 0.1929 0.5398 0.3289
O 0.3284 0.8698 0.8062
O 0.1716 0.1302 0.3063
O 0.8285 0.6302 0.1938
O 0.6716 0.3698 0.6938
O 0.6716 0.1302 0.1938
O 0.8284 0.8698 0.6937
O 0.1715 0.3698 0.8062
O 0.3284 0.6302 0.3062
O 0.3394 1.0293 0.8692
O 0.1606 -0.0293 0.3692
O 0.8394 0.4707 0.1308
O 0.6606 0.5293 0.6308
O 0.6606 -0.0293 0.1308
O 0.8394 1.0293 0.6308
O 0.1606 0.5293 0.8692
O 0.3394 0.4707 0.3692
O 0.2960 0.8019 0.8691
O 0.2039 0.1981 0.3692
O 0.7961 0.6981 0.1309
O 0.7040 0.3019 0.6309
O 0.7039 0.1981 0.1309
O 0.7961 0.8019 0.6308
O 0.2039 0.3019 0.8691
O 0.2960 0.6981 0.3691
O 0.3413 0.8667 0.9315
O 0.1587 0.1333 0.4315
O 0.8413 0.6333 0.0685
O 0.6587 0.3667 0.5685
O 0.6587 0.1333 0.0685
O 0.8413 0.8667 0.5685
O 0.1587 0.3667 0.9315
O 0.3413 0.6333 0.4315
O 0.2007 0.9557 0.9122
O 0.2993 0.0443 0.4122
O 0.7007 0.5443 0.0878
O 0.7993 0.4557 0.5878
O 0.7993 0.0443 0.0878
O 0.7007 0.9557 0.5878
O 0.2993 0.4557 0.9122
O 0.2007 0.5443 0.4122

loop_
_cod_changelog_entry_id
_cod_changelog_entry_author
_cod_changelog_entry_date
_cod_changelog_entry_text
1 'Vaitkus, Antanas' 2022-09-15T18:20:00+03:00
;
 Added an explicit space group operation list and updated space group
 information.
;
